data_4032807
loop_
_publ_author_name
'Huang, Adrian'
'Wo, Kellie'
'Lee, So Yeun Christine'
'Kneitschel, Nika'
'Chang, Jennifer'
'Zhu, Kathleen'
'Mello, Tatsiana'
'Bancroft, Laura'
'Norman, Natalie J.'
'Zheng, Shao-Liang'

_publ_section_title
;
 Regioselective Synthesis, NMR, and Crystallographic Analysis of
 N1-Substituted Pyrazoles.
;
_journal_issue 17
_journal_name_full 'The Journal of organic chemistry'
_journal_page_first 8864
_journal_page_last 8872
_journal_paper_doi 10.1021/acs.joc.7b01006
_journal_volume 82
_journal_year 2017
_chemical_formula_sum 'C9 H6 Br N3 O2'
_chemical_formula_weight 268.08
_space_group_crystal_system monoclinic
_space_group_IT_number 15
_space_group_name_Hall '-C 2yc'
_space_group_name_H-M_alt 'C 1 2/c 1'
_symmetry_space_group_name_Hall '-C 2yc'
_symmetry_space_group_name_H-M 'C 1 2/c 1'
_atom_sites_solution_hydrogens geom
_audit_creation_method SHELXL-2014/7
_cell_angle_alpha 90
_cell_angle_beta 100.8833(14)
_cell_angle_gamma 90
_cell_formula_units_Z 8
_cell_length_a 11.9252(10)
_cell_length_b 11.1719(9)
_cell_length_c 14.2655(12)
_cell_measurement_reflns_used 4902
_cell_measurement_temperature 100(2)
_cell_measurement_theta_max 27.1
_cell_measurement_theta_min 2.51
_cell_volume 1866.4(3)
_computing_cell_refinement 'SAINT 8.34C (Bruker-AXS, 2014)'
_computing_data_collection 'APEX3 v2015.5-2 (Bruker-AXS, 2015)'
_computing_data_reduction 'SAINT 8.34C (Bruker-AXS, 2014)'
_computing_molecular_graphics 'Bruker SHELXTL (Sheldrick, 2015)'
_computing_publication_material 'Bruker SHELXTL (Sheldrick, 2015)'
_computing_structure_refinement 'SHELXL-2014 (Sheldrick, 2015)'
_computing_structure_solution 'SHELXT-2014 (Sheldrick, 2015)'
_diffrn_ambient_temperature 100(2)
_diffrn_measured_fraction_theta_full 0.999
_diffrn_measured_fraction_theta_max 1.000
_diffrn_measurement_device_type
;
Bruker D8 goniometer with CCD area detector  
;
_diffrn_measurement_method 'omega and phi scans'
_diffrn_radiation_monochromator graphite
_diffrn_radiation_source 'I\mS microfocus tube'
_diffrn_radiation_type MoK\a
_diffrn_radiation_wavelength 0.71073
_diffrn_reflns_av_R_equivalents 0.0321
_diffrn_reflns_av_unetI/netI 0.0253
_diffrn_reflns_Laue_measured_fraction_full 0.999
_diffrn_reflns_Laue_measured_fraction_max 1.000
_diffrn_reflns_limit_h_max 15
_diffrn_reflns_limit_h_min -15
_diffrn_reflns_limit_k_max 14
_diffrn_reflns_limit_k_min -14
_diffrn_reflns_limit_l_max 18
_diffrn_reflns_limit_l_min -18
_diffrn_reflns_number 10073
_diffrn_reflns_point_group_measured_fraction_full 0.999
_diffrn_reflns_point_group_measured_fraction_max 1.000
_diffrn_reflns_theta_full 25.242
_diffrn_reflns_theta_max 27.106
_diffrn_reflns_theta_min 2.520
_exptl_absorpt_coefficient_mu 4.385
_exptl_absorpt_correction_T_max 0.4912
_exptl_absorpt_correction_T_min 0.2852
_exptl_absorpt_correction_type multi-scan
_exptl_absorpt_process_details sadabs
_exptl_crystal_colour colorless
_exptl_crystal_density_diffrn 1.908
_exptl_crystal_description plate
_exptl_crystal_F_000 1056
_exptl_crystal_size_max 0.140
_exptl_crystal_size_mid 0.120
_exptl_crystal_size_min 0.006
_refine_diff_density_max 0.480
_refine_diff_density_min -0.541
_refine_diff_density_rms 0.082
_refine_ls_extinction_method none
_refine_ls_goodness_of_fit_ref 1.112
_refine_ls_hydrogen_treatment constr
_refine_ls_matrix_type full
_refine_ls_number_parameters 136
_refine_ls_number_reflns 2067
_refine_ls_number_restraints 0
_refine_ls_restrained_S_all 1.112
_refine_ls_R_factor_all 0.0248
_refine_ls_R_factor_gt 0.0210
_refine_ls_shift/su_max 0.000
_refine_ls_shift/su_mean 0.000
_refine_ls_structure_factor_coef Fsqd
_refine_ls_weighting_details 'w=1/[\s^2^(Fo^2^)+(0.0351P)^2^] where P=(Fo^2^+2Fc^2^)/3'
_refine_ls_weighting_scheme calc
_refine_ls_wR_factor_gt 0.0573
_refine_ls_wR_factor_ref 0.0585
_reflns_Friedel_coverage 0.000
_reflns_number_gt 1847
_reflns_number_total 2067
_reflns_threshold_expression 'I > 2\s(I)'
_cod_data_source_file jo7b01006_si_001.cif
_cod_data_source_block C3-13
_cod_database_code 4032807
_shelx_shelxl_version_number 2014/7
_shelx_space_group_comment
;
The symmetry employed for this shelxl refinement is uniquely defined
by the following loop, which should always be used as a source of
symmetry information in preference to the above space-group names.
They are only intended as comments.
;
_shelx_estimated_absorpt_t_min 0.579
_shelx_estimated_absorpt_t_max 0.974

loop_
_space_group_symop_operation_xyz
'x, y, z'
'-x, y, -z+1/2'
'x+1/2, y+1/2, z'
'-x+1/2, y+1/2, -z+1/2'
'-x, -y, -z'
'x, -y, z-1/2'
'-x+1/2, -y+1/2, -z'
'x+1/2, -y+1/2, z-1/2'

loop_
_atom_site_label
_atom_site_type_symbol
_atom_site_fract_x
_atom_site_fract_y
_atom_site_fract_z
_atom_site_U_iso_or_equiv
_atom_site_adp_type
_atom_site_occupancy
_atom_site_site_symmetry_order
_atom_site_calc_flag
_atom_site_refinement_flags_posn
_atom_site_refinement_flags_adp
C1 C 0.39297(14) 0.22433(15) 0.31905(10) 0.0180(4) Uani 1 1 d . .
H1 H 0.4434 0.1608 0.3428 0.022 Uiso 1 1 calc R U
C2 C 0.28890(15) 0.21337(15) 0.26071(11) 0.0180(4) Uani 1 1 d . .
H2 H 0.2512 0.1423 0.2353 0.022 Uiso 1 1 calc R U
C3 C 0.25063(14) 0.33250(15) 0.24701(10) 0.0158(3) Uani 1 1 d . .
C4 C 0.51067(15) 0.39715(14) 0.39137(11) 0.0143(3) Uani 1 1 d . .
C5 C 0.53562(15) 0.51661(14) 0.37693(11) 0.0158(3) Uani 1 1 d . .
H5 H 0.4838 0.5642 0.3336 0.019 Uiso 1 1 calc R U
C6 C 0.63629(15) 0.56598(15) 0.42602(11) 0.0169(4) Uani 1 1 d . .
H6 H 0.6550 0.6471 0.4162 0.020 Uiso 1 1 calc R U
C7 C 0.70923(14) 0.49451(14) 0.48985(11) 0.0160(4) Uani 1 1 d . .
C8 C 0.68248(16) 0.37742(14) 0.50756(12) 0.0166(4) Uani 1 1 d . .
H8 H 0.7329 0.3312 0.5531 0.020 Uiso 1 1 calc R U
C9 C 0.58274(15) 0.32809(15) 0.45906(11) 0.0168(3) Uani 1 1 d . .
H9 H 0.5630 0.2480 0.4714 0.020 Uiso 1 1 calc R U
N1 N 0.41140(13) 0.34320(13) 0.33702(9) 0.0130(3) Uani 1 1 d . .
N2 N 0.32285(13) 0.41257(13) 0.29190(9) 0.0154(3) Uani 1 1 d . .
N3 N 0.82002(13) 0.54196(13) 0.53744(9) 0.0190(3) Uani 1 1 d . .
O1 O 0.88659(11) 0.47376(11) 0.58812(9) 0.0268(3) Uani 1 1 d . .
O2 O 0.84190(12) 0.64746(13) 0.52363(10) 0.0289(3) Uani 1 1 d . .
Br1 Br 0.11097(2) 0.38328(2) 0.17415(2) 0.01827(8) Uani 1 1 d . .

loop_
_atom_site_aniso_label
_atom_site_aniso_U_11
_atom_site_aniso_U_22
_atom_site_aniso_U_33
_atom_site_aniso_U_23
_atom_site_aniso_U_13
_atom_site_aniso_U_12
C1 0.0182(10) 0.0139(8) 0.0210(8) 0.0007(6) 0.0017(7) -0.0003(6)
C2 0.0165(10) 0.0163(8) 0.0199(8) -0.0001(6) 0.0002(7) -0.0020(7)
C3 0.0126(9) 0.0201(8) 0.0148(7) 0.0000(6) 0.0025(6) 0.0006(7)
C4 0.0099(9) 0.0180(8) 0.0153(7) -0.0030(6) 0.0029(7) 0.0001(6)
C5 0.0146(10) 0.0163(8) 0.0161(7) 0.0010(6) 0.0017(6) 0.0037(7)
C6 0.0178(10) 0.0137(8) 0.0194(7) -0.0009(6) 0.0038(7) -0.0013(7)
C7 0.0107(9) 0.0187(8) 0.0178(7) -0.0049(6) 0.0011(7) 0.0013(7)
C8 0.0138(10) 0.0158(8) 0.0194(8) -0.0019(6) 0.0014(7) 0.0036(6)
C9 0.0155(9) 0.0144(8) 0.0198(7) -0.0001(6) 0.0014(6) 0.0003(7)
N1 0.0119(7) 0.0109(6) 0.0157(6) 0.0008(5) 0.0017(5) 0.0019(6)
N2 0.0093(8) 0.0189(7) 0.0165(7) 0.0004(5) -0.0013(6) 0.0031(6)
N3 0.0163(9) 0.0184(7) 0.0213(7) -0.0057(5) 0.0005(6) -0.0002(6)
O1 0.0158(8) 0.0252(7) 0.0347(7) -0.0025(5) -0.0075(6) 0.0027(6)
O2 0.0227(8) 0.0212(6) 0.0388(7) -0.0009(6) -0.0047(6) -0.0060(6)
Br1 0.01125(13) 0.02244(12) 0.01951(11) -0.00081(6) -0.00121(8) 0.00135(6)

loop_
_atom_type_symbol
_atom_type_description
_atom_type_scat_dispersion_real
_atom_type_scat_dispersion_imag
_atom_type_scat_source
C C 0.0033 0.0016 'International Tables Vol C Tables 4.2.6.8 and 6.1.1.4'
H H 0.0000 0.0000 'International Tables Vol C Tables 4.2.6.8 and 6.1.1.4'
Br Br -0.2901 2.4595 'International Tables Vol C Tables 4.2.6.8 and 6.1.1.4'
N N 0.0061 0.0033 'International Tables Vol C Tables 4.2.6.8 and 6.1.1.4'
O O 0.0106 0.0060 'International Tables Vol C Tables 4.2.6.8 and 6.1.1.4'

loop_
_geom_angle_atom_site_label_1
_geom_angle_atom_site_label_2
_geom_angle_atom_site_label_3
_geom_angle
N1 C1 C2 107.36(15)
N1 C1 H1 126.3
C2 C1 H1 126.3
C1 C2 C3 103.51(15)
C1 C2 H2 128.2
C3 C2 H2 128.2
N2 C3 C2 114.09(15)
N2 C3 Br1 119.55(13)
C2 C3 Br1 126.36(13)
C5 C4 C9 120.74(16)
C5 C4 N1 120.37(15)
C9 C4 N1 118.90(14)
C6 C5 C4 119.76(15)
C6 C5 H5 120.1
C4 C5 H5 120.1
C5 C6 C7 118.61(15)
C5 C6 H6 120.7
C7 C6 H6 120.7
C8 C7 C6 121.83(16)
C8 C7 N3 118.48(15)
C6 C7 N3 119.64(14)
C9 C8 C7 119.73(16)
C9 C8 H8 120.1
C7 C8 H8 120.1
C8 C9 C4 119.19(15)
C8 C9 H9 120.4
C4 C9 H9 120.4
C1 N1 N2 112.38(14)
C1 N1 C4 127.17(15)
N2 N1 C4 120.38(14)
C3 N2 N1 102.66(14)
O2 N3 O1 123.62(15)
O2 N3 C7 118.16(14)
O1 N3 C7 118.22(14)

loop_
_geom_bond_atom_site_label_1
_geom_bond_atom_site_label_2
_geom_bond_distance
C1 N1 1.362(2)
C1 C2 1.363(2)
C1 H1 0.9500
C2 C3 1.409(2)
C2 H2 0.9500
C3 N2 1.321(2)
C3 Br1 1.8767(17)
C4 C5 1.391(2)
C4 C9 1.397(2)
C4 N1 1.421(2)
C5 C6 1.385(2)
C5 H5 0.9500
C6 C7 1.387(2)
C6 H6 0.9500
C7 C8 1.381(2)
C7 N3 1.466(2)
C8 C9 1.373(2)
C8 H8 0.9500
C9 H9 0.9500
N1 N2 1.369(2)
N3 O2 1.231(2)
N3 O1 1.2316(18)

loop_
_geom_torsion_atom_site_label_1
_geom_torsion_atom_site_label_2
_geom_torsion_atom_site_label_3
_geom_torsion_atom_site_label_4
_geom_torsion
N1 C1 C2 C3 0.16(17)
C1 C2 C3 N2 0.09(18)
C1 C2 C3 Br1 -179.37(11)
C9 C4 C5 C6 3.8(2)
N1 C4 C5 C6 -175.92(14)
C4 C5 C6 C7 -0.9(2)
C5 C6 C7 C8 -2.0(2)
C5 C6 C7 N3 175.57(14)
C6 C7 C8 C9 2.0(2)
N3 C7 C8 C9 -175.58(14)
C7 C8 C9 C4 0.9(2)
C5 C4 C9 C8 -3.8(2)
N1 C4 C9 C8 175.94(14)
C2 C1 N1 N2 -0.36(18)
C2 C1 N1 C4 -177.31(14)
C5 C4 N1 C1 157.07(15)
C9 C4 N1 C1 -22.7(2)
C5 C4 N1 N2 -19.7(2)
C9 C4 N1 N2 160.60(14)
C2 C3 N2 N1 -0.29(17)
Br1 C3 N2 N1 179.20(10)
C1 N1 N2 C3 0.40(16)
C4 N1 N2 C3 177.58(13)
C8 C7 N3 O2 -177.82(15)
C6 C7 N3 O2 4.6(2)
C8 C7 N3 O1 3.0(2)
C6 C7 N3 O1 -174.59(15)
